data_7005334
loop_
_publ_author_name
'Adams, Christopher J.'
'Baber, R. Angharad'
'Connelly, Neil G.'
'Harding, Phimphaka'
'Hayward, Owen D.'
'Kandiah, Mathivathani'
'Orpen, A. Guy'

_publ_section_title
;
 Iodination of triazenide-bridged rhodium and iridium complexes:
 oxidative addition vs. one-electron oxidation.
;
_journal_issue 13
_journal_name_full 'Dalton transactions (Cambridge, England : 2003)'
_journal_page_first 1325
_journal_page_last 1333
_journal_paper_doi 10.1039/b700736a
_journal_year 2007
_chemical_formula_sum 'C33 H29 I2 N3 O P Rh'
_chemical_formula_weight 871.27
_chemical_name_systematic
;
?
;
_space_group_IT_number 14
_symmetry_cell_setting monoclinic
_symmetry_space_group_name_Hall '-P 2yn'
_symmetry_space_group_name_H-M 'P 1 21/n 1'
_atom_sites_solution_hydrogens geom
_atom_sites_solution_primary direct
_atom_sites_solution_secondary difmap
_audit_creation_method SHELXL-97
_cell_angle_alpha 90.00
_cell_angle_beta 97.006(14)
_cell_angle_gamma 90.00
_cell_formula_units_Z 4
_cell_length_a 9.252(2)
_cell_length_b 18.050(3)
_cell_length_c 19.716(4)
_cell_measurement_temperature 173(2)
_cell_volume 3268.0(11)
_computing_cell_refinement 'Bruker SMART'
_computing_data_collection 'Bruker SMART'
_computing_data_reduction 'Bruker SHELXTL'
_computing_molecular_graphics 'Bruker SHELXTL'
_computing_publication_material 'Bruker SHELXTL'
_computing_structure_refinement 'SHELXL-97 (Sheldrick, 1997)'
_computing_structure_solution 'SHELXS-97 (Sheldrick, 1990)'
_diffrn_ambient_temperature 173(2)
_diffrn_measured_fraction_theta_full 0.998
_diffrn_measured_fraction_theta_max 0.998
_diffrn_measurement_device_type 'CCD area detector'
_diffrn_measurement_method 'phi and omega scans'
_diffrn_radiation_monochromator graphite
_diffrn_radiation_source 'fine-focus sealed tube'
_diffrn_radiation_type MoK\a
_diffrn_radiation_wavelength 0.71073
_diffrn_reflns_av_R_equivalents 0.0935
_diffrn_reflns_av_sigmaI/netI 0.1223
_diffrn_reflns_limit_h_max 12
_diffrn_reflns_limit_h_min -12
_diffrn_reflns_limit_k_max 13
_diffrn_reflns_limit_k_min -23
_diffrn_reflns_limit_l_max 25
_diffrn_reflns_limit_l_min -25
_diffrn_reflns_number 21320
_diffrn_reflns_theta_full 27.55
_diffrn_reflns_theta_max 27.55
_diffrn_reflns_theta_min 1.53
_diffrn_standards_decay_% 0
_exptl_absorpt_coefficient_mu 2.491
_exptl_absorpt_correction_T_max 0.679
_exptl_absorpt_correction_T_min 0.5
_exptl_absorpt_correction_type multi-scan
_exptl_absorpt_process_details SADABS
_exptl_crystal_density_diffrn 1.771
_exptl_crystal_density_method 'not measured'
_exptl_crystal_description block
_exptl_crystal_F_000 1688
_exptl_crystal_size_max 0.2
_exptl_crystal_size_mid 0.2
_exptl_crystal_size_min 0.2
_refine_diff_density_max 0.699
_refine_diff_density_min -0.714
_refine_diff_density_rms 0.150
_refine_ls_extinction_method none
_refine_ls_goodness_of_fit_ref 0.876
_refine_ls_hydrogen_treatment constr
_refine_ls_matrix_type full
_refine_ls_number_parameters 372
_refine_ls_number_reflns 7520
_refine_ls_number_restraints 0
_refine_ls_restrained_S_all 0.876
_refine_ls_R_factor_all 0.1070
_refine_ls_R_factor_gt 0.0432
_refine_ls_shift/su_max 0.011
_refine_ls_shift/su_mean 0.000
_refine_ls_structure_factor_coef Fsqd
_refine_ls_weighting_details 'calc w=1/[\s^2^(Fo^2^)+(0.0165P)^2^+0.0000P] where P=(Fo^2^+2Fc^2^)/3'
_refine_ls_weighting_scheme calc
_refine_ls_wR_factor_gt 0.0624
_refine_ls_wR_factor_ref 0.0750
_reflns_number_gt 4285
_reflns_number_total 7520
_reflns_threshold_expression >2sigma(I)
_cod_data_source_file b700736a.txt
_cod_data_source_block 8
_cod_depositor_comments
;
The following automatic conversions were performed:
'_symmetry_cell_setting' value 'Monoclinic' changed to 'monoclinic'
according to '/home/saulius/struct/CIF-dictionaries/cif_core.dic'
dictionary named 'cif_core.dic' version 2.4.1 from 2010-06-29.

Automatic conversion script
Id: cif_fix_enum 1527 2010-12-29 10:47:43Z saulius 
;
_cod_original_cell_volume 3268.1(12)
_cod_original_sg_symbol_H-M P2(1)/n
_cod_database_code 7005334

loop_
_symmetry_equiv_pos_as_xyz
'x, y, z'
'-x+1/2, y+1/2, -z+1/2'
'-x, -y, -z'
'x-1/2, -y-1/2, z-1/2'

loop_
_atom_site_label
_atom_site_type_symbol
_atom_site_fract_x
_atom_site_fract_y
_atom_site_fract_z
_atom_site_U_iso_or_equiv
_atom_site_adp_type
_atom_site_occupancy
_atom_site_symmetry_multiplicity
_atom_site_calc_flag
_atom_site_refinement_flags
_atom_site_disorder_assembly
_atom_site_disorder_group
Rh1 Rh 0.77800(5) 0.88581(2) 0.77098(2) 0.02158(11) Uani 1 1 d . . .
C1 C 0.8948(6) 0.9336(3) 0.7128(3) 0.0286(14) Uani 1 1 d . . .
O1 O 0.9662(4) 0.9640(2) 0.6808(2) 0.0382(11) Uani 1 1 d . . .
I1 I 1.03173(4) 0.82478(2) 0.82647(2) 0.03172(11) Uani 1 1 d . . .
I2 I 0.74866(4) 0.78004(2) 0.67505(2) 0.03410(11) Uani 1 1 d . . .
P1 P 0.55800(16) 0.94392(8) 0.72662(8) 0.0257(4) Uani 1 1 d . . .
N1 N 0.7866(5) 0.9484(2) 0.8581(2) 0.0271(11) Uani 1 1 d . . .
N2 N 0.7148(5) 0.9050(3) 0.8952(2) 0.0282(12) Uani 1 1 d . . .
N3 N 0.6749(5) 0.8483(3) 0.8536(2) 0.0275(11) Uani 1 1 d . . .
C11 C 0.8546(6) 1.0129(3) 0.8885(3) 0.0287(14) Uani 1 1 d . . .
C12 C 0.8349(8) 1.0354(4) 0.9541(3) 0.063(2) Uani 1 1 d . . .
H12A H 0.7774 1.0064 0.9808 0.076 Uiso 1 1 calc R . .
C13 C 0.8986(9) 1.0994(4) 0.9803(3) 0.067(2) Uani 1 1 d . . .
H13A H 0.8833 1.1142 1.0251 0.081 Uiso 1 1 calc R . .
C14 C 0.9841(6) 1.1433(3) 0.9441(3) 0.0346(16) Uani 1 1 d . . .
C15 C 0.9997(6) 1.1205(3) 0.8790(3) 0.0396(16) Uani 1 1 d . . .
H15A H 1.0561 1.1501 0.8522 0.047 Uiso 1 1 calc R . .
C16 C 0.9365(6) 1.0563(3) 0.8507(3) 0.0352(15) Uani 1 1 d . . .
H16A H 0.9498 1.0423 0.8055 0.042 Uiso 1 1 calc R . .
C17 C 1.0532(7) 1.2136(3) 0.9733(3) 0.0498(19) Uani 1 1 d . . .
H17A H 1.0795 1.2449 0.9361 0.075 Uiso 1 1 calc R . .
H17B H 1.1410 1.2015 1.0044 0.075 Uiso 1 1 calc R . .
H17C H 0.9842 1.2401 0.9985 0.075 Uiso 1 1 calc R . .
C18 C 0.5958(6) 0.7911(3) 0.8806(3) 0.0314(15) Uani 1 1 d . . .
C19 C 0.5056(6) 0.8051(4) 0.9310(3) 0.0429(17) Uani 1 1 d . . .
H19A H 0.4958 0.8539 0.9479 0.051 Uiso 1 1 calc R . .
C20 C 0.4301(7) 0.7464(4) 0.9562(3) 0.051(2) Uani 1 1 d . . .
H20A H 0.3705 0.7557 0.9913 0.061 Uiso 1 1 calc R . .
C21 C 0.4395(7) 0.6756(4) 0.9319(4) 0.0497(19) Uani 1 1 d . . .
C22 C 0.5287(7) 0.6630(4) 0.8814(4) 0.0504(19) Uani 1 1 d . . .
H22A H 0.5366 0.6143 0.8639 0.060 Uiso 1 1 calc R . .
C23 C 0.6075(6) 0.7207(3) 0.8558(3) 0.0376(16) Uani 1 1 d . . .
H23A H 0.6687 0.7111 0.8214 0.045 Uiso 1 1 calc R . .
C24 C 0.3566(8) 0.6131(4) 0.9590(4) 0.081(3) Uani 1 1 d . . .
H24A H 0.3734 0.6131 1.0090 0.121 Uiso 1 1 calc R . .
H24B H 0.3898 0.5659 0.9417 0.121 Uiso 1 1 calc R . .
H24C H 0.2524 0.6193 0.9440 0.121 Uiso 1 1 calc R . .
C25 C 0.4111(6) 0.8840(3) 0.6890(3) 0.0271(13) Uani 1 1 d . . .
C26 C 0.3865(6) 0.8151(3) 0.7171(3) 0.0318(15) Uani 1 1 d . . .
H26A H 0.4511 0.7972 0.7547 0.038 Uiso 1 1 calc R . .
C27 C 0.2687(6) 0.7724(4) 0.6907(3) 0.0377(16) Uani 1 1 d . . .
H27A H 0.2522 0.7255 0.7103 0.045 Uiso 1 1 calc R . .
C28 C 0.1751(7) 0.7980(4) 0.6357(3) 0.0452(18) Uani 1 1 d . . .
H28A H 0.0944 0.7686 0.6175 0.054 Uiso 1 1 calc R . .
C29 C 0.1984(6) 0.8660(4) 0.6072(3) 0.0442(18) Uani 1 1 d . . .
H29A H 0.1341 0.8829 0.5691 0.053 Uiso 1 1 calc R . .
C30 C 0.3152(6) 0.9099(4) 0.6337(3) 0.0353(16) Uani 1 1 d . . .
H30A H 0.3298 0.9571 0.6144 0.042 Uiso 1 1 calc R . .
C31 C 0.5824(6) 1.0085(3) 0.6585(3) 0.0268(14) Uani 1 1 d . . .
C32 C 0.6442(6) 0.9823(3) 0.6021(3) 0.0305(14) Uani 1 1 d . . .
H32A H 0.6746 0.9321 0.6012 0.037 Uiso 1 1 calc R . .
C33 C 0.6621(6) 1.0284(3) 0.5470(3) 0.0360(16) Uani 1 1 d . . .
H33A H 0.7059 1.0097 0.5093 0.043 Uiso 1 1 calc R . .
C34 C 0.6165(6) 1.1008(3) 0.5472(3) 0.0368(16) Uani 1 1 d . . .
H34A H 0.6294 1.1327 0.5101 0.044 Uiso 1 1 calc R . .
C35 C 0.5523(7) 1.1265(3) 0.6017(3) 0.0407(17) Uani 1 1 d . . .
H35A H 0.5187 1.1763 0.6016 0.049 Uiso 1 1 calc R . .
C36 C 0.5352(6) 1.0809(3) 0.6574(3) 0.0338(15) Uani 1 1 d . . .
H36A H 0.4908 1.0999 0.6948 0.041 Uiso 1 1 calc R . .
C37 C 0.4814(6) 0.9955(3) 0.7924(3) 0.0260(14) Uani 1 1 d . . .
C38 C 0.3609(6) 0.9676(3) 0.8209(3) 0.0305(14) Uani 1 1 d . . .
H38A H 0.3142 0.9237 0.8029 0.037 Uiso 1 1 calc R . .
C39 C 0.3102(6) 1.0035(4) 0.8745(3) 0.0405(17) Uani 1 1 d . . .
H39A H 0.2296 0.9835 0.8939 0.049 Uiso 1 1 calc R . .
C40 C 0.3743(7) 1.0682(4) 0.9008(3) 0.0427(17) Uani 1 1 d . . .
H40A H 0.3375 1.0928 0.9377 0.051 Uiso 1 1 calc R . .
C41 C 0.4931(6) 1.0968(3) 0.8727(3) 0.0360(16) Uani 1 1 d . . .
H41A H 0.5383 1.1411 0.8904 0.043 Uiso 1 1 calc R . .
C42 C 0.5455(6) 1.0607(3) 0.8192(3) 0.0313(15) Uani 1 1 d . . .
H42A H 0.6266 1.0807 0.8002 0.038 Uiso 1 1 calc R . .

loop_
_atom_site_aniso_label
_atom_site_aniso_U_11
_atom_site_aniso_U_22
_atom_site_aniso_U_33
_atom_site_aniso_U_23
_atom_site_aniso_U_13
_atom_site_aniso_U_12
Rh1 0.0247(2) 0.0186(2) 0.0221(2) -0.0003(2) 0.00533(18) -0.0021(2)
C1 0.030(4) 0.026(4) 0.029(4) -0.008(3) 0.000(3) 0.000(3)
O1 0.040(3) 0.041(3) 0.037(3) 0.003(2) 0.015(2) -0.004(2)
I1 0.0297(2) 0.0322(2) 0.0332(2) 0.00351(19) 0.00361(17) 0.0013(2)
I2 0.0367(2) 0.0288(2) 0.0370(2) -0.0100(2) 0.00549(18) 0.0008(2)
P1 0.0252(8) 0.0244(9) 0.0280(9) -0.0013(7) 0.0057(7) 0.0001(7)
N1 0.034(3) 0.022(3) 0.026(3) 0.002(2) 0.008(2) -0.009(2)
N2 0.031(3) 0.025(3) 0.029(3) 0.002(2) 0.002(2) -0.001(2)
N3 0.028(3) 0.028(3) 0.027(3) -0.004(2) 0.006(2) -0.005(2)
C11 0.029(3) 0.020(3) 0.037(4) 0.000(3) 0.003(3) 0.000(3)
C12 0.109(7) 0.058(5) 0.027(4) -0.008(4) 0.024(4) -0.052(5)
C13 0.127(7) 0.061(6) 0.014(3) -0.016(3) 0.010(4) -0.047(5)
C14 0.041(4) 0.027(4) 0.031(4) -0.003(3) -0.011(3) -0.008(3)
C15 0.045(4) 0.024(4) 0.051(4) 0.000(3) 0.010(3) -0.008(3)
C16 0.042(4) 0.030(4) 0.034(4) -0.007(3) 0.010(3) -0.008(3)
C17 0.075(5) 0.036(4) 0.036(4) -0.007(3) -0.003(4) -0.018(4)
C18 0.030(3) 0.030(4) 0.034(4) 0.005(3) 0.001(3) -0.007(3)
C19 0.043(4) 0.048(5) 0.038(4) 0.003(3) 0.008(3) -0.014(3)
C20 0.039(4) 0.071(6) 0.044(4) 0.009(4) 0.011(3) -0.022(4)
C21 0.043(4) 0.055(5) 0.047(5) 0.020(4) -0.009(4) -0.017(4)
C22 0.060(5) 0.022(4) 0.066(5) 0.008(4) -0.004(4) -0.008(4)
C23 0.043(4) 0.029(4) 0.042(4) 0.013(3) 0.006(3) 0.001(3)
C24 0.070(6) 0.074(6) 0.092(7) 0.047(5) -0.021(5) -0.044(5)
C25 0.027(3) 0.024(3) 0.031(3) -0.007(3) 0.005(3) 0.002(3)
C26 0.031(3) 0.031(4) 0.034(4) -0.008(3) 0.008(3) -0.004(3)
C27 0.036(4) 0.040(4) 0.040(4) -0.013(3) 0.013(3) 0.001(3)
C28 0.028(4) 0.053(5) 0.057(5) -0.014(4) 0.014(3) -0.008(3)
C29 0.031(4) 0.059(5) 0.040(4) -0.006(4) -0.006(3) 0.000(4)
C30 0.032(3) 0.045(4) 0.029(3) 0.001(3) 0.004(3) -0.002(3)
C31 0.032(3) 0.028(4) 0.021(3) 0.005(3) 0.003(3) 0.001(3)
C32 0.045(4) 0.021(3) 0.026(3) 0.000(3) 0.002(3) 0.011(3)
C33 0.048(4) 0.034(4) 0.029(4) 0.002(3) 0.016(3) 0.015(3)
C34 0.053(4) 0.025(4) 0.033(4) 0.006(3) 0.010(3) 0.004(3)
C35 0.065(5) 0.022(4) 0.037(4) 0.003(3) 0.014(3) 0.007(3)
C36 0.041(4) 0.024(4) 0.036(4) -0.004(3) 0.006(3) 0.007(3)
C37 0.024(3) 0.029(4) 0.025(3) -0.007(3) 0.005(3) 0.005(3)
C38 0.039(4) 0.025(4) 0.029(3) -0.005(3) 0.010(3) -0.001(3)
C39 0.039(4) 0.047(4) 0.039(4) -0.012(3) 0.021(3) -0.018(3)
C40 0.046(4) 0.051(5) 0.033(4) -0.018(3) 0.014(3) -0.002(4)
C41 0.039(4) 0.035(4) 0.033(4) -0.014(3) 0.003(3) -0.003(3)
C42 0.026(3) 0.031(4) 0.037(4) -0.004(3) 0.004(3) 0.001(3)

loop_
_atom_type_symbol
_atom_type_description
_atom_type_scat_dispersion_real
_atom_type_scat_dispersion_imag
_atom_type_scat_source
C C 0.0033 0.0016 'International Tables Vol C Tables 4.2.6.8 and 6.1.1.4'
H H 0.0000 0.0000 'International Tables Vol C Tables 4.2.6.8 and 6.1.1.4'
N N 0.0061 0.0033 'International Tables Vol C Tables 4.2.6.8 and 6.1.1.4'
O O 0.0106 0.0060 'International Tables Vol C Tables 4.2.6.8 and 6.1.1.4'
Rh Rh -1.1178 0.9187 'International Tables Vol C Tables 4.2.6.8 and 6.1.1.4'
I I -0.4742 1.8119 'International Tables Vol C Tables 4.2.6.8 and 6.1.1.4'
Ir Ir -1.4442 7.9887 'International Tables Vol C Tables 4.2.6.8 and 6.1.1.4'
P P 0.1023 0.0942 'International Tables Vol C Tables 4.2.6.8 and 6.1.1.4'

loop_
_geom_angle_atom_site_label_1
_geom_angle_atom_site_label_2
_geom_angle_atom_site_label_3
_geom_angle
_geom_angle_site_symmetry_1
_geom_angle_site_symmetry_3
_geom_angle_publ_flag
C1 Rh1 N1 107.0(2) . . ?
C1 Rh1 N3 166.5(2) . . ?
N1 Rh1 N3 60.15(17) . . ?
C1 Rh1 P1 95.95(17) . . ?
N1 Rh1 P1 90.53(13) . . ?
N3 Rh1 P1 88.73(12) . . ?
C1 Rh1 I2 84.96(17) . . ?
N1 Rh1 I2 167.25(13) . . ?
N3 Rh1 I2 107.57(13) . . ?
P1 Rh1 I2 92.67(4) . . ?
C1 Rh1 I1 84.18(17) . . ?
N1 Rh1 I1 86.69(13) . . ?
N3 Rh1 I1 90.51(12) . . ?
P1 Rh1 I1 177.13(4) . . ?
I2 Rh1 I1 90.20(2) . . ?
O1 C1 Rh1 176.7(5) . . ?
C37 P1 C31 107.2(3) . . ?
C37 P1 C25 105.0(3) . . ?
C31 P1 C25 103.6(3) . . ?
C37 P1 Rh1 110.97(18) . . ?
C31 P1 Rh1 112.35(19) . . ?
C25 P1 Rh1 116.97(19) . . ?
N2 N1 C11 119.0(5) . . ?
N2 N1 Rh1 99.6(3) . . ?
C11 N1 Rh1 140.8(4) . . ?
N1 N2 N3 103.7(4) . . ?
N2 N3 C18 116.6(5) . . ?
N2 N3 Rh1 96.4(3) . . ?
C18 N3 Rh1 146.8(4) . . ?
C16 C11 C12 118.9(6) . . ?
C16 C11 N1 119.0(5) . . ?
C12 C11 N1 122.0(5) . . ?
C13 C12 C11 119.9(6) . . ?
C12 C13 C14 122.5(6) . . ?
C15 C14 C13 116.5(6) . . ?
C15 C14 C17 121.5(6) . . ?
C13 C14 C17 122.0(6) . . ?
C14 C15 C16 122.6(6) . . ?
C11 C16 C15 119.6(6) . . ?
C23 C18 C19 120.2(6) . . ?
C23 C18 N3 118.5(6) . . ?
C19 C18 N3 121.3(6) . . ?
C20 C19 C18 119.0(6) . . ?
C21 C20 C19 121.8(7) . . ?
C20 C21 C22 118.2(6) . . ?
C20 C21 C24 121.3(7) . . ?
C22 C21 C24 120.5(8) . . ?
C21 C22 C23 121.2(7) . . ?
C18 C23 C22 119.6(6) . . ?
C26 C25 C30 119.3(5) . . ?
C26 C25 P1 121.3(4) . . ?
C30 C25 P1 119.3(5) . . ?
C27 C26 C25 120.5(6) . . ?
C28 C27 C26 119.9(6) . . ?
C29 C28 C27 120.3(6) . . ?
C28 C29 C30 120.5(6) . . ?
C29 C30 C25 119.5(6) . . ?
C36 C31 C32 118.0(5) . . ?
C36 C31 P1 123.7(4) . . ?
C32 C31 P1 118.2(4) . . ?
C33 C32 C31 121.2(5) . . ?
C34 C33 C32 120.0(6) . . ?
C35 C34 C33 119.2(6) . . ?
C34 C35 C36 121.2(6) . . ?
C31 C36 C35 120.4(6) . . ?
C42 C37 C38 118.3(5) . . ?
C42 C37 P1 121.4(4) . . ?
C38 C37 P1 120.2(4) . . ?
C39 C38 C37 120.2(5) . . ?
C38 C39 C40 121.2(6) . . ?
C39 C40 C41 119.2(6) . . ?
C42 C41 C40 120.0(6) . . ?
C41 C42 C37 121.1(6) . . ?

loop_
_geom_bond_atom_site_label_1
_geom_bond_atom_site_label_2
_geom_bond_distance
_geom_bond_site_symmetry_2
_geom_bond_publ_flag
Rh1 C1 1.879(6) . ?
Rh1 N1 2.050(5) . ?
Rh1 N3 2.097(5) . ?
Rh1 P1 2.3610(16) . ?
Rh1 I2 2.6778(7) . ?
Rh1 I1 2.7010(8) . ?
C1 O1 1.113(6) . ?
P1 C37 1.810(5) . ?
P1 C31 1.812(5) . ?
P1 C25 1.822(6) . ?
N1 N2 1.307(6) . ?
N1 C11 1.420(7) . ?
N2 N3 1.336(6) . ?
N3 C18 1.408(7) . ?
C11 C16 1.370(7) . ?
C11 C12 1.389(8) . ?
C12 C13 1.370(8) . ?
C13 C14 1.378(8) . ?
C14 C15 1.372(8) . ?
C14 C17 1.504(8) . ?
C15 C16 1.385(7) . ?
C18 C23 1.370(8) . ?
C18 C19 1.397(8) . ?
C19 C20 1.393(8) . ?
C20 C21 1.372(9) . ?
C21 C22 1.387(9) . ?
C21 C24 1.500(9) . ?
C22 C23 1.400(8) . ?
C25 C26 1.391(8) . ?
C25 C30 1.400(7) . ?
C26 C27 1.384(7) . ?
C27 C28 1.382(8) . ?
C28 C29 1.377(9) . ?
C29 C30 1.390(8) . ?
C31 C36 1.377(7) . ?
C31 C32 1.395(7) . ?
C32 C33 1.394(7) . ?
C33 C34 1.374(8) . ?
C34 C35 1.370(8) . ?
C35 C36 1.397(8) . ?
C37 C42 1.393(7) . ?
C37 C38 1.401(7) . ?
C38 C39 1.370(7) . ?
C39 C40 1.382(8) . ?
C40 C41 1.390(8) . ?
C41 C42 1.377(7) . ?
